data_4341752
loop_
_publ_author_name
'Li, Chen'
'Yin, Bing'
'Kang, Yifan'
'Liu, Ping'
'Chen, Liang'
'Wang, Yaoyu'
'Li, Jianli'

_publ_section_title
;
 Mixed Ligand Cu(II)N2O2 Complexes: Biomimetic Synthesis, Activities in
 Vitro and Biological Models, Theoretical Calculations.
;
_journal_name_full 'Inorganic chemistry'
_journal_page_first 141203154341001
_journal_paper_doi 10.1021/ic5021548
_journal_year 2014
_chemical_formula_sum 'C28 H20 Cu N6 O8 S2'
_chemical_formula_weight 696.16
_chemical_name_systematic
; 
 ? 
;
_space_group_IT_number 60
_symmetry_cell_setting orthorhombic
_symmetry_space_group_name_Hall '-P 2n 2ab'
_symmetry_space_group_name_H-M 'P b c n'
_atom_sites_solution_hydrogens geom
_atom_sites_solution_primary direct
_atom_sites_solution_secondary difmap
_audit_creation_method SHELXL-97
_cell_angle_alpha 90.00
_cell_angle_beta 90.00
_cell_angle_gamma 90.00
_cell_formula_units_Z 4
_cell_length_a 21.565(3)
_cell_length_b 9.4739(13)
_cell_length_c 14.027(2)
_cell_measurement_reflns_used 7360
_cell_measurement_temperature 296(2)
_cell_measurement_theta_max 29.70
_cell_measurement_theta_min 2.35
_cell_volume 2865.8(7)
_computing_cell_refinement 'Bruker SAINT'
_computing_data_collection 'Bruker APEX2'
_computing_data_reduction 'Bruker SAINT'
_computing_molecular_graphics 'Bruker SHELXTL'
_computing_publication_material 'Bruker SHELXTL'
_computing_structure_refinement 'SHELXL-97 (Sheldrick, 2008)'
_computing_structure_solution 'SHELXS-97 (Sheldrick, 2008)'
_diffrn_ambient_temperature 296(2)
_diffrn_measured_fraction_theta_full 0.997
_diffrn_measured_fraction_theta_max 0.997
_diffrn_measurement_device_type 'Bruker APEX-II CCD'
_diffrn_measurement_method '\f and \w scans'
_diffrn_radiation_monochromator graphite
_diffrn_radiation_source 'fine-focus sealed tube'
_diffrn_radiation_type MoK\a
_diffrn_radiation_wavelength 0.71073
_diffrn_reflns_av_R_equivalents 0.0265
_diffrn_reflns_av_sigmaI/netI 0.0214
_diffrn_reflns_limit_h_max 25
_diffrn_reflns_limit_h_min -22
_diffrn_reflns_limit_k_max 11
_diffrn_reflns_limit_k_min -11
_diffrn_reflns_limit_l_max 13
_diffrn_reflns_limit_l_min -16
_diffrn_reflns_number 13201
_diffrn_reflns_theta_full 25.05
_diffrn_reflns_theta_max 25.05
_diffrn_reflns_theta_min 1.89
_exptl_absorpt_coefficient_mu 0.971
_exptl_absorpt_correction_T_max 0.8004
_exptl_absorpt_correction_T_min 0.7594
_exptl_absorpt_correction_type multi-scan
_exptl_absorpt_process_details SADABS
_exptl_crystal_colour green
_exptl_crystal_density_diffrn 1.614
_exptl_crystal_density_method 'not measured'
_exptl_crystal_description block
_exptl_crystal_F_000 1420
_exptl_crystal_size_max 0.30
_exptl_crystal_size_mid 0.26
_exptl_crystal_size_min 0.24
_refine_diff_density_max 0.298
_refine_diff_density_min -0.325
_refine_diff_density_rms 0.044
_refine_ls_extinction_method none
_refine_ls_goodness_of_fit_ref 1.045
_refine_ls_hydrogen_treatment constr
_refine_ls_matrix_type full
_refine_ls_number_parameters 204
_refine_ls_number_reflns 2533
_refine_ls_number_restraints 0
_refine_ls_restrained_S_all 1.045
_refine_ls_R_factor_all 0.0295
_refine_ls_R_factor_gt 0.0251
_refine_ls_shift/su_max 0.000
_refine_ls_shift/su_mean 0.000
_refine_ls_structure_factor_coef Fsqd
_refine_ls_weighting_details 'calc w=1/[\s^2^(Fo^2^)+(0.0402P)^2^+1.2123P] where P=(Fo^2^+2Fc^2^)/3'
_refine_ls_weighting_scheme calc
_refine_ls_wR_factor_gt 0.0700
_refine_ls_wR_factor_ref 0.0728
_reflns_number_gt 2239
_reflns_number_total 2533
_reflns_threshold_expression >2sigma(I)
_cod_data_source_file ic5021548_si_004.cif
_cod_data_source_block 1
_cod_depositor_comments
;
The following automatic conversions were performed:

'_symmetry_cell_setting' value 'Orthorhombic' changed to
'orthorhombic' according to
/home/saulius/struct/COD-crude-data--automatic-downloads/rss-feeds/ACS/lib/dictionaries/cif_core.dic
dictionary named 'cif_core.dic' version 2.4.2 from 2011-04-26.

Automatic conversion script
Id: cif_fix_values 2935 2014-11-11 08:27:57Z andrius 
;
_cod_original_sg_symbol_H-M 'Pbcn '
_cod_database_code 4341752

loop_
_symmetry_equiv_pos_as_xyz
'x, y, z'
'-x+1/2, -y+1/2, z+1/2'
'-x, y, -z+1/2'
'x+1/2, -y+1/2, -z'
'-x, -y, -z'
'x-1/2, y-1/2, -z-1/2'
'x, -y, z-1/2'
'-x-1/2, y-1/2, z'

loop_
_atom_site_label
_atom_site_type_symbol
_atom_site_fract_x
_atom_site_fract_y
_atom_site_fract_z
_atom_site_U_iso_or_equiv
_atom_site_adp_type
_atom_site_occupancy
_atom_site_symmetry_multiplicity
_atom_site_calc_flag
_atom_site_refinement_flags
Cu1 Cu 0.5000 0.17563(3) 0.2500 0.02672(11) Uani 1 2 d S
S1 S 0.47051(2) 0.29080(6) -0.06136(3) 0.04119(15) Uani 1 1 d .
N1 N 0.48737(7) 0.26883(16) 0.12152(10) 0.0276(3) Uani 1 1 d .
N2 N 0.55104(7) 0.12398(18) 0.02835(11) 0.0393(4) Uani 1 1 d .
H2A H 0.5692 0.0894 0.0777 0.047 Uiso 1 1 calc R
H2B H 0.5616 0.0963 -0.0277 0.047 Uiso 1 1 calc R
N3 N 0.69193(8) -0.02631(18) 0.42608(12) 0.0393(4) Uani 1 1 d .
O1 O 0.58553(5) 0.11786(13) 0.22559(8) 0.0304(3) Uani 1 1 d .
O2 O 0.55822(6) -0.03962(14) 0.33407(10) 0.0423(3) Uani 1 1 d .
O3 O 0.66353(8) 0.08515(15) 0.43239(11) 0.0529(4) Uani 1 1 d .
O4 O 0.71330(10) -0.0889(2) 0.49482(12) 0.0694(5) Uani 1 1 d .
C1 C 0.42680(9) 0.3988(2) 0.01363(14) 0.0372(4) Uani 1 1 d .
C2 C 0.38338(11) 0.5005(2) -0.01087(18) 0.0535(6) Uani 1 1 d .
H2 H 0.3723 0.5153 -0.0742 0.064 Uiso 1 1 calc R
C3 C 0.35722(11) 0.5786(2) 0.0608(2) 0.0606(7) Uani 1 1 d .
H3A H 0.3282 0.6476 0.0458 0.073 Uiso 1 1 calc R
C4 C 0.37329(11) 0.5565(2) 0.1550(2) 0.0560(6) Uani 1 1 d .
H4 H 0.3553 0.6118 0.2023 0.067 Uiso 1 1 calc R
C5 C 0.41571(10) 0.4535(2) 0.17998(16) 0.0431(5) Uani 1 1 d .
H5 H 0.4259 0.4381 0.2435 0.052 Uiso 1 1 calc R
C6 C 0.44265(8) 0.37357(19) 0.10820(14) 0.0323(4) Uani 1 1 d .
C7 C 0.50685(8) 0.2196(2) 0.03874(13) 0.0294(4) Uani 1 1 d .
C8 C 0.59582(8) 0.00939(19) 0.27796(12) 0.0273(4) Uani 1 1 d .
C9 C 0.65698(8) -0.06310(18) 0.26083(12) 0.0283(4) Uani 1 1 d .
C10 C 0.66884(9) -0.1186(2) 0.17162(14) 0.0395(4) Uani 1 1 d .
H10 H 0.6407 -0.1037 0.1225 0.047 Uiso 1 1 calc R
C11 C 0.72222(11) -0.1963(2) 0.15429(18) 0.0531(6) Uani 1 1 d .
H11 H 0.7295 -0.2331 0.0938 0.064 Uiso 1 1 calc R
C12 C 0.76459(11) -0.2192(3) 0.2265(2) 0.0545(6) Uani 1 1 d .
H12 H 0.8004 -0.2710 0.2145 0.065 Uiso 1 1 calc R
C13 C 0.75391(10) -0.1657(2) 0.31586(17) 0.0457(5) Uani 1 1 d .
H13 H 0.7820 -0.1816 0.3650 0.055 Uiso 1 1 calc R
C14 C 0.70079(8) -0.08786(18) 0.33176(13) 0.0320(4) Uani 1 1 d .

loop_
_atom_site_aniso_label
_atom_site_aniso_U_11
_atom_site_aniso_U_22
_atom_site_aniso_U_33
_atom_site_aniso_U_23
_atom_site_aniso_U_13
_atom_site_aniso_U_12
Cu1 0.02153(17) 0.0392(2) 0.01944(17) 0.000 0.00274(10) 0.000
S1 0.0473(3) 0.0514(3) 0.0249(3) 0.0048(2) -0.0060(2) -0.0007(2)
N1 0.0285(7) 0.0308(8) 0.0235(7) 0.0012(6) 0.0021(6) 0.0018(6)
N2 0.0443(9) 0.0487(9) 0.0249(8) -0.0035(7) 0.0054(7) 0.0128(8)
N3 0.0414(9) 0.0426(9) 0.0340(9) 0.0048(7) -0.0098(7) -0.0034(8)
O1 0.0261(6) 0.0388(7) 0.0262(6) 0.0064(5) 0.0039(5) 0.0062(5)
O2 0.0386(7) 0.0494(8) 0.0390(8) 0.0093(6) 0.0157(6) 0.0007(6)
O3 0.0759(11) 0.0437(8) 0.0390(9) -0.0046(7) -0.0066(7) 0.0102(8)
O4 0.0953(14) 0.0741(11) 0.0389(9) 0.0094(9) -0.0268(9) 0.0187(11)
C1 0.0353(10) 0.0358(10) 0.0405(11) 0.0081(9) -0.0044(8) -0.0029(8)
C2 0.0491(13) 0.0504(13) 0.0609(15) 0.0191(12) -0.0117(11) 0.0035(10)
C3 0.0474(13) 0.0416(12) 0.093(2) 0.0152(13) -0.0024(13) 0.0135(10)
C4 0.0503(13) 0.0398(11) 0.0779(18) -0.0017(12) 0.0133(12) 0.0128(10)
C5 0.0442(11) 0.0399(11) 0.0450(12) -0.0010(9) 0.0069(9) 0.0057(9)
C6 0.0283(9) 0.0295(9) 0.0391(11) 0.0050(8) 0.0012(8) -0.0008(7)
C7 0.0309(9) 0.0347(9) 0.0225(9) 0.0025(7) 0.0010(7) -0.0053(8)
C8 0.0269(8) 0.0351(9) 0.0198(8) -0.0021(7) -0.0007(7) 0.0011(7)
C9 0.0280(9) 0.0294(9) 0.0276(9) 0.0042(7) 0.0022(7) 0.0013(7)
C10 0.0396(10) 0.0483(11) 0.0305(10) -0.0009(9) 0.0031(8) 0.0084(9)
C11 0.0573(14) 0.0540(13) 0.0479(14) -0.0045(11) 0.0171(11) 0.0172(11)
C12 0.0409(12) 0.0492(13) 0.0734(17) 0.0054(12) 0.0145(11) 0.0192(10)
C13 0.0323(10) 0.0430(11) 0.0616(14) 0.0123(11) -0.0069(10) 0.0067(8)
C14 0.0308(9) 0.0311(9) 0.0340(10) 0.0039(8) -0.0019(8) -0.0011(7)

loop_
_atom_type_symbol
_atom_type_description
_atom_type_scat_dispersion_real
_atom_type_scat_dispersion_imag
_atom_type_scat_source
C C 0.0033 0.0016 'International Tables Vol C Tables 4.2.6.8 and 6.1.1.4'
H H 0.0000 0.0000 'International Tables Vol C Tables 4.2.6.8 and 6.1.1.4'
N N 0.0061 0.0033 'International Tables Vol C Tables 4.2.6.8 and 6.1.1.4'
O O 0.0106 0.0060 'International Tables Vol C Tables 4.2.6.8 and 6.1.1.4'
Cu Cu 0.3201 1.2651 'International Tables Vol C Tables 4.2.6.8 and 6.1.1.4'
S S 0.1246 0.1234 'International Tables Vol C Tables 4.2.6.8 and 6.1.1.4'

loop_
_geom_angle_atom_site_label_1
_geom_angle_atom_site_label_2
_geom_angle_atom_site_label_3
_geom_angle
_geom_angle_site_symmetry_1
_geom_angle_site_symmetry_3
O1 Cu1 O1 147.48(8) 3_655 .
O1 Cu1 N1 98.69(6) 3_655 .
O1 Cu1 N1 95.34(5) . .
O1 Cu1 N1 95.34(5) 3_655 3_655
O1 Cu1 N1 98.69(6) . 3_655
N1 Cu1 N1 128.31(9) . 3_655
C7 S1 C1 89.09(9) . .
C7 N1 C6 110.68(15) . .
C7 N1 Cu1 125.88(12) . .
C6 N1 Cu1 121.45(12) . .
C7 N2 H2A 120.0 . .
C7 N2 H2B 120.0 . .
H2A N2 H2B 120.0 . .
O4 N3 O3 123.38(18) . .
O4 N3 C14 118.20(17) . .
O3 N3 C14 118.43(15) . .
C8 O1 Cu1 106.70(10) . .
C2 C1 C6 121.5(2) . .
C2 C1 S1 128.54(17) . .
C6 C1 S1 109.97(14) . .
C3 C2 C1 118.1(2) . .
C3 C2 H2 120.9 . .
C1 C2 H2 120.9 . .
C2 C3 C4 121.1(2) . .
C2 C3 H3A 119.4 . .
C4 C3 H3A 119.4 . .
C3 C4 C5 121.0(2) . .
C3 C4 H4 119.5 . .
C5 C4 H4 119.5 . .
C4 C5 C6 118.6(2) . .
C4 C5 H5 120.7 . .
C6 C5 H5 120.7 . .
C5 C6 C1 119.70(18) . .
C5 C6 N1 125.45(18) . .
C1 C6 N1 114.81(17) . .
N1 C7 N2 124.61(17) . .
N1 C7 S1 115.40(13) . .
N2 C7 S1 119.99(14) . .
O2 C8 O1 123.96(16) . .
O2 C8 C9 120.71(16) . .
O1 C8 C9 115.18(15) . .
C10 C9 C14 117.23(17) . .
C10 C9 C8 118.71(16) . .
C14 C9 C8 123.86(16) . .
C9 C10 C11 120.95(19) . .
C9 C10 H10 119.5 . .
C11 C10 H10 119.5 . .
C12 C11 C10 120.2(2) . .
C12 C11 H11 119.9 . .
C10 C11 H11 119.9 . .
C13 C12 C11 120.06(19) . .
C13 C12 H12 120.0 . .
C11 C12 H12 120.0 . .
C12 C13 C14 119.0(2) . .
C12 C13 H13 120.5 . .
C14 C13 H13 120.5 . .
C13 C14 C9 122.53(19) . .
C13 C14 N3 117.96(17) . .
C9 C14 N3 119.48(16) . .

loop_
_geom_bond_atom_site_label_1
_geom_bond_atom_site_label_2
_geom_bond_distance
_geom_bond_site_symmetry_2
Cu1 O1 1.9542(12) 3_655
Cu1 O1 1.9543(12) .
Cu1 N1 2.0253(15) .
Cu1 N1 2.0253(15) 3_655
S1 C7 1.7436(19) .
S1 C1 1.744(2) .
N1 C7 1.320(2) .
N1 C6 1.396(2) .
N2 C7 1.323(2) .
N2 H2A 0.8600 .
N2 H2B 0.8600 .
N3 O4 1.222(2) .
N3 O3 1.224(2) .
N3 C14 1.458(2) .
O1 C8 1.283(2) .
O2 C8 1.222(2) .
C1 C2 1.387(3) .
C1 C6 1.391(3) .
C2 C3 1.370(4) .
C2 H2 0.9300 .
C3 C4 1.381(4) .
C3 H3A 0.9300 .
C4 C5 1.383(3) .
C4 H4 0.9300 .
C5 C6 1.387(3) .
C5 H5 0.9300 .
C8 C9 1.506(2) .
C9 C10 1.381(3) .
C9 C14 1.392(3) .
C10 C11 1.388(3) .
C10 H10 0.9300 .
C11 C12 1.381(4) .
C11 H11 0.9300 .
C12 C13 1.372(4) .
C12 H12 0.9300 .
C13 C14 1.381(3) .
C13 H13 0.9300 .

loop_
_geom_hbond_atom_site_label_D
_geom_hbond_atom_site_label_H
_geom_hbond_atom_site_label_A
_geom_hbond_distance_DH
_geom_hbond_distance_HA
_geom_hbond_distance_DA
_geom_hbond_angle_DHA
_geom_hbond_site_symmetry_A
N2 H2B O2 0.86 2.01 2.844(2) 162.3 7
N2 H2A O1 0.86 2.12 2.866(2) 144.5 .

loop_
_geom_torsion_atom_site_label_1
_geom_torsion_atom_site_label_2
_geom_torsion_atom_site_label_3
_geom_torsion_atom_site_label_4
_geom_torsion
_geom_torsion_site_symmetry_1
O1 Cu1 N1 C7 -109.49(15) 3_655
O1 Cu1 N1 C7 41.08(15) .
N1 Cu1 N1 C7 146.58(15) 3_655
O1 Cu1 N1 C6 52.94(14) 3_655
O1 Cu1 N1 C6 -156.49(13) .
N1 Cu1 N1 C6 -50.99(12) 3_655
O1 Cu1 O1 C8 -38.38(10) 3_655
N1 Cu1 O1 C8 -153.77(11) .
N1 Cu1 O1 C8 76.13(12) 3_655
C7 S1 C1 C2 178.0(2) .
C7 S1 C1 C6 -0.02(14) .
C6 C1 C2 C3 1.5(3) .
S1 C1 C2 C3 -176.30(18) .
C1 C2 C3 C4 -0.3(4) .
C2 C3 C4 C5 -0.9(4) .
C3 C4 C5 C6 0.9(3) .
C4 C5 C6 C1 0.2(3) .
C4 C5 C6 N1 178.07(18) .
C2 C1 C6 C5 -1.5(3) .
S1 C1 C6 C5 176.69(15) .
C2 C1 C6 N1 -179.51(18) .
S1 C1 C6 N1 -1.4(2) .
C7 N1 C6 C5 -175.45(18) .
Cu1 N1 C6 C5 19.7(2) .
C7 N1 C6 C1 2.5(2) .
Cu1 N1 C6 C1 -162.37(13) .
C6 N1 C7 N2 176.96(17) .
Cu1 N1 C7 N2 -19.0(3) .
C6 N1 C7 S1 -2.49(19) .
Cu1 N1 C7 S1 161.53(9) .
C1 S1 C7 N1 1.49(15) .
C1 S1 C7 N2 -177.99(16) .
Cu1 O1 C8 O2 -2.8(2) .
Cu1 O1 C8 C9 172.72(12) .
O2 C8 C9 C10 114.8(2) .
O1 C8 C9 C10 -60.9(2) .
O2 C8 C9 C14 -59.9(3) .
O1 C8 C9 C14 124.42(18) .
C14 C9 C10 C11 0.3(3) .
C8 C9 C10 C11 -174.72(19) .
C9 C10 C11 C12 -0.1(3) .
C10 C11 C12 C13 0.3(4) .
C11 C12 C13 C14 -0.7(3) .
C12 C13 C14 C9 1.0(3) .
C12 C13 C14 N3 -177.09(19) .
C10 C9 C14 C13 -0.8(3) .
C8 C9 C14 C13 173.99(18) .
C10 C9 C14 N3 177.27(16) .
C8 C9 C14 N3 -8.0(3) .
O4 N3 C14 C13 -31.2(3) .
O3 N3 C14 C13 148.83(18) .
O4 N3 C14 C9 150.71(19) .
O3 N3 C14 C9 -29.3(2) .
